data_2019534
loop_
_publ_author_name
'Zhou, Yu-Jun'
'Lv, Jing'
'Yu, Kai'
'Ma, Jian-Ping'
'Guo, Dian-Shun'

_publ_section_title
;
 Supramolecular structures in three thiouracil derivatives:
 5,6-trimethylene-2-sulfanylidene-1,2-dihydropyrimidin-4(3<i>H</i>)-one,
 2-(4-fluorobenzylsulfanyl)-5,6-trimethylenepyrimidin-4(3<i>H</i>)-one and
 methyl
 2-{[2-(4-fluorobenzylsulfanyl)-5,6-trimethylenepyrimidin-4-yl]oxy}acetate
;
_journal_coeditor_code SF3223
_journal_issue 4
_journal_name_full 'Acta Crystallographica Section C'
_journal_page_first 416
_journal_page_last 420
_journal_paper_doi 10.1107/S2053229614006111
_journal_volume 70
_journal_year 2014
_chemical_formula_iupac 'C14 H13 F N2 O S'
_chemical_formula_moiety 'C14 H13 F N2 O S'
_chemical_formula_sum 'C14 H13 F N2 O S'
_chemical_formula_weight 276.32
_chemical_name_common
;
2-(4-Fluorobenzylsulfanyl)-5,6-trimethylenepyrimidin-4-one
;
_chemical_name_systematic 2-[(4-Fluorobenzyl)sulfanyl]-3,4,6,7-tetrahydro-5<i>H</i>-cyclopenta[<i>d</i>]pyrimidin-4-one
_space_group_IT_number 15
_symmetry_cell_setting monoclinic
_symmetry_space_group_name_Hall '-C 2yc'
_symmetry_space_group_name_H-M 'C 1 2/c 1'
_atom_sites_solution_hydrogens geom
_atom_sites_solution_primary direct
_atom_sites_solution_secondary difmap
_audit_creation_method SHELXL97
_cell_angle_alpha 90.00
_cell_angle_beta 113.626(4)
_cell_angle_gamma 90.00
_cell_formula_units_Z 8
_cell_length_a 25.381(7)
_cell_length_b 5.8848(18)
_cell_length_c 19.738(6)
_cell_measurement_reflns_used 1746
_cell_measurement_temperature 293(2)
_cell_measurement_theta_max 23.58
_cell_measurement_theta_min 2.25
_cell_volume 2701.0(14)
_computing_cell_refinement 'SMART (Bruker, 1999)'
_computing_data_collection 'SMART (Bruker, 1999)'
_computing_data_reduction 'SAINT (Bruker, 1999)'
_computing_molecular_graphics 'SHELXTL (Sheldrick, 2008)'
_computing_publication_material 'SHELXTL (Sheldrick, 2008)'
_computing_structure_refinement 'SHELXS97 (Sheldrick, 2008)'
_computing_structure_solution 'SHELXS97 (Sheldrick, 2008)'
_diffrn_ambient_temperature 293(2)
_diffrn_measured_fraction_theta_full 0.999
_diffrn_measured_fraction_theta_max 0.999
_diffrn_measurement_device_type 'Bruker SMART CCD area-detector'
_diffrn_measurement_method '\f and \w'
_diffrn_radiation_monochromator graphite
_diffrn_radiation_source 'fine-focus sealed tube'
_diffrn_radiation_type MoK\a
_diffrn_radiation_wavelength 0.71073
_diffrn_reflns_av_R_equivalents 0.0288
_diffrn_reflns_av_sigmaI/netI 0.0363
_diffrn_reflns_limit_h_max 22
_diffrn_reflns_limit_h_min -30
_diffrn_reflns_limit_k_max 6
_diffrn_reflns_limit_k_min -5
_diffrn_reflns_limit_l_max 23
_diffrn_reflns_limit_l_min -21
_diffrn_reflns_number 6236
_diffrn_reflns_theta_full 24.99
_diffrn_reflns_theta_max 24.99
_diffrn_reflns_theta_min 2.23
_exptl_absorpt_coefficient_mu 0.244
_exptl_absorpt_correction_T_max 0.976
_exptl_absorpt_correction_T_min 0.971
_exptl_absorpt_correction_type multi-scan
_exptl_absorpt_process_details '(SADABS; Bruker, 1999)'
_exptl_crystal_colour colourless
_exptl_crystal_density_diffrn 1.359
_exptl_crystal_density_method 'not measured'
_exptl_crystal_description block
_exptl_crystal_F_000 1152
_exptl_crystal_size_max 0.15
_exptl_crystal_size_mid 0.10
_exptl_crystal_size_min 0.10
_refine_diff_density_max 0.230
_refine_diff_density_min -0.167
_refine_ls_extinction_method none
_refine_ls_goodness_of_fit_ref 1.032
_refine_ls_hydrogen_treatment constr
_refine_ls_matrix_type full
_refine_ls_number_parameters 182
_refine_ls_number_reflns 2371
_refine_ls_number_restraints 10
_refine_ls_restrained_S_all 1.031
_refine_ls_R_factor_all 0.0643
_refine_ls_R_factor_gt 0.0392
_refine_ls_shift/su_max 0.001
_refine_ls_shift/su_mean 0.000
_refine_ls_structure_factor_coef Fsqd
_refine_ls_weighting_details 'calc w=1/[\s^2^(Fo^2^)+(0.0528P)^2^+1.0457P] where P=(Fo^2^+2Fc^2^)/3'
_refine_ls_weighting_scheme calc
_refine_ls_wR_factor_gt 0.0967
_refine_ls_wR_factor_ref 0.1119
_reflns_number_gt 1689
_reflns_number_total 2371
_reflns_threshold_expression I>2\s(I)
_cod_data_source_file sf3223sup1.cif
_cod_data_source_block 2
_cod_original_cell_volume 2701.1(14)
_cod_original_sg_symbol_H-M 'C 2/c'
_cod_database_code 2019534
_cod_database_fobs_code 2019534

loop_
_symmetry_equiv_pos_as_xyz
'x, y, z'
'-x, y, -z+1/2'
'x+1/2, y+1/2, z'
'-x+1/2, y+1/2, -z+1/2'
'-x, -y, -z'
'x, -y, z-1/2'
'-x+1/2, -y+1/2, -z'
'x+1/2, -y+1/2, z-1/2'

loop_
_atom_site_type_symbol
_atom_site_label
_atom_site_fract_x
_atom_site_fract_y
_atom_site_fract_z
_atom_site_U_iso_or_equiv
_atom_site_adp_type
_atom_site_calc_flag
_atom_site_refinement_flags
_atom_site_occupancy
_atom_site_symmetry_multiplicity
_atom_site_disorder_assembly
_atom_site_disorder_group
C C1 0.31801(9) 0.5332(4) 0.53415(12) 0.0441(6) Uani d . 1 1 C .
C C2 0.36216(9) 0.3693(4) 0.55138(12) 0.0460(6) Uani d . 1 1 C .
C C3 0.41660(10) 0.3517(5) 0.61971(14) 0.0621(7) Uani d D 1 1 . .
H H3A 0.4086 0.3114 0.6623 0.075 Uiso calc R 1 1 A 1
H H3B 0.4378 0.4938 0.6297 0.075 Uiso calc R 1 1 A 1
C C5 0.40815(10) 0.0446(4) 0.53084(14) 0.0605(7) Uani d D 1 1 . .
H H5A 0.4249 0.0279 0.4948 0.073 Uiso calc R 1 1 B 1
H H5B 0.3974 -0.1042 0.5422 0.073 Uiso calc R 1 1 B 1
C C6 0.35732(9) 0.2002(4) 0.50272(13) 0.0468(6) Uani d . 1 1 C .
C C7 0.27228(9) 0.3250(4) 0.41989(11) 0.0416(5) Uani d . 1 1 C .
C C8 0.22252(10) 0.0762(4) 0.29126(13) 0.0559(7) Uani d . 1 1 C .
H H8A 0.2511 0.1080 0.2714 0.067 Uiso calc R 1 1 . .
H H8B 0.2364 -0.0482 0.3262 0.067 Uiso calc R 1 1 . .
C C9 0.16623(9) 0.0126(4) 0.22965(12) 0.0474(6) Uani d . 1 1 . .
C C10 0.13309(12) -0.1554(4) 0.24030(14) 0.0649(7) Uani d . 1 1 . .
H H10 0.1454 -0.2270 0.2861 0.078 Uiso calc R 1 1 . .
C C11 0.08225(12) -0.2206(5) 0.18530(15) 0.0757(9) Uani d . 1 1 . .
H H11 0.0605 -0.3371 0.1931 0.091 Uiso calc R 1 1 . .
C C12 0.06413(11) -0.1129(5) 0.11954(14) 0.0628(7) Uani d . 1 1 . .
C C13 0.09479(11) 0.0557(5) 0.10627(14) 0.0695(8) Uani d . 1 1 . .
H H13 0.0814 0.1275 0.0605 0.083 Uiso calc R 1 1 . .
C C14 0.14636(11) 0.1199(5) 0.16177(14) 0.0623(7) Uani d . 1 1 . .
H H14 0.1678 0.2361 0.1534 0.075 Uiso calc R 1 1 . .
F F1 0.01371(7) -0.1792(3) 0.06450(9) 0.0978(6) Uani d . 1 1 . .
N N1 0.31233(8) 0.1712(3) 0.43524(10) 0.0470(5) Uani d . 1 1 . .
N N2 0.27354(7) 0.4991(3) 0.46552(9) 0.0430(5) Uani d . 1 1 . .
H H2 0.2443 0.5950 0.4526 0.052 Uiso d R 1 1 C .
O O1 0.31596(7) 0.6956(3) 0.57347(8) 0.0546(5) Uani d . 1 1 . .
S S1 0.21090(3) 0.32567(10) 0.33700(3) 0.0506(2) Uani d . 1 1 . .
C C4' 0.4502(6) 0.162(4) 0.6010(11) 0.081(5) Uani d PDU 0.41(3) 1 C 1
H H4'1 0.4823 0.2254 0.5926 0.098 Uiso calc PR 0.41(3) 1 C 1
H H4'2 0.4650 0.0540 0.6414 0.098 Uiso calc PR 0.41(3) 1 C 1
C C4 0.4373(8) 0.111(2) 0.6128(5) 0.081(4) Uani d PDU 0.59(3) 1 C 2
H H4A 0.4266 0.0055 0.6429 0.097 Uiso calc PR 0.59(3) 1 C 2
H H4B 0.4788 0.1088 0.6292 0.097 Uiso calc PR 0.59(3) 1 C 2

loop_
_atom_site_aniso_label
_atom_site_aniso_U_11
_atom_site_aniso_U_22
_atom_site_aniso_U_33
_atom_site_aniso_U_12
_atom_site_aniso_U_13
_atom_site_aniso_U_23
C1 0.0457(14) 0.0434(14) 0.0410(13) 0.0008(11) 0.0151(11) 0.0018(11)
C2 0.0395(13) 0.0489(14) 0.0448(13) 0.0035(11) 0.0118(10) 0.0015(11)
C3 0.0476(15) 0.0665(18) 0.0570(15) 0.0060(13) 0.0050(12) -0.0013(13)
C5 0.0500(15) 0.0603(17) 0.0677(17) 0.0134(12) 0.0199(13) 0.0036(13)
C6 0.0428(14) 0.0467(14) 0.0508(13) 0.0037(11) 0.0186(11) 0.0028(11)
C7 0.0434(13) 0.0421(13) 0.0400(12) -0.0002(11) 0.0175(10) -0.0002(10)
C8 0.0474(14) 0.0627(16) 0.0508(14) 0.0070(12) 0.0126(12) -0.0131(12)
C9 0.0461(13) 0.0490(14) 0.0435(13) 0.0051(11) 0.0141(11) -0.0079(11)
C10 0.0723(19) 0.0577(17) 0.0475(14) -0.0036(14) 0.0061(13) 0.0079(12)
C11 0.072(2) 0.075(2) 0.0629(18) -0.0242(15) 0.0092(15) 0.0061(15)
C12 0.0480(16) 0.0771(19) 0.0498(15) -0.0074(14) 0.0054(12) -0.0085(14)
C13 0.0636(18) 0.093(2) 0.0424(14) -0.0084(16) 0.0109(13) 0.0088(14)
C14 0.0578(17) 0.0744(18) 0.0512(15) -0.0148(14) 0.0182(13) 0.0009(13)
F1 0.0675(11) 0.1311(17) 0.0658(10) -0.0294(10) -0.0037(8) -0.0089(10)
N1 0.0416(11) 0.0488(12) 0.0474(11) 0.0038(9) 0.0146(9) -0.0031(9)
N2 0.0415(10) 0.0440(11) 0.0376(10) 0.0069(8) 0.0096(8) -0.0003(8)
O1 0.0576(11) 0.0524(11) 0.0419(9) 0.0086(8) 0.0076(7) -0.0075(8)
S1 0.0478(4) 0.0534(4) 0.0427(3) 0.0064(3) 0.0099(3) -0.0059(3)
C4' 0.047(6) 0.081(7) 0.091(6) 0.018(5) 0.000(5) -0.014(6)
C4 0.061(5) 0.079(5) 0.078(4) 0.023(4) 0.002(3) -0.001(4)

loop_
_atom_type_symbol
_atom_type_description
_atom_type_scat_dispersion_real
_atom_type_scat_dispersion_imag
_atom_type_scat_source
C C 0.0033 0.0016 'International Tables Vol C Tables 4.2.6.8 and 6.1.1.4'
H H 0.0000 0.0000 'International Tables Vol C Tables 4.2.6.8 and 6.1.1.4'
F F 0.0171 0.0103 'International Tables Vol C Tables 4.2.6.8 and 6.1.1.4'
N N 0.0061 0.0033 'International Tables Vol C Tables 4.2.6.8 and 6.1.1.4'
O O 0.0106 0.0060 'International Tables Vol C Tables 4.2.6.8 and 6.1.1.4'
S S 0.1246 0.1234 'International Tables Vol C Tables 4.2.6.8 and 6.1.1.4'

loop_
_geom_angle_atom_site_label_1
_geom_angle_atom_site_label_2
_geom_angle_atom_site_label_3
_geom_angle
O1 C1 N2 119.9(2)
O1 C1 C2 126.9(2)
N2 C1 C2 113.1(2)
C6 C2 C1 119.5(2)
C6 C2 C3 112.1(2)
C1 C2 C3 128.3(2)
C2 C3 C4 102.0(4)
C2 C3 C4' 103.5(5)
C4 C3 C4' 21.0(11)
C2 C3 H3A 111.1
C4 C3 H3A 92.8
C4' C3 H3A 111.1
C2 C3 H3B 111.1
C4 C3 H3B 129.2
C4' C3 H3B 111.1
H3A C3 H3B 109.0
C6 C5 C4' 104.1(5)
C6 C5 C4 102.4(4)
C4' C5 C4 21.0(11)
C6 C5 H5A 110.9
C4' C5 H5A 110.9
C4 C5 H5A 129.1
C6 C5 H5B 110.9
C4' C5 H5B 110.9
C4 C5 H5B 92.8
H5A C5 H5B 108.9
C2 C6 N1 125.7(2)
C2 C6 C5 111.5(2)
N1 C6 C5 122.8(2)
N1 C7 N2 124.2(2)
N1 C7 S1 122.58(17)
N2 C7 S1 113.23(16)
C9 C8 S1 108.26(16)
C9 C8 H8A 110.0
S1 C8 H8A 110.0
C9 C8 H8B 110.0
S1 C8 H8B 110.0
H8A C8 H8B 108.4
C10 C9 C14 118.1(2)
C10 C9 C8 119.9(2)
C14 C9 C8 122.0(2)
C11 C10 C9 121.6(2)
C11 C10 H10 119.2
C9 C10 H10 119.2
C12 C11 C10 118.8(3)
C12 C11 H11 120.6
C10 C11 H11 120.6
C11 C12 C13 122.1(2)
C11 C12 F1 118.8(3)
C13 C12 F1 119.1(2)
C12 C13 C14 119.0(3)
C12 C13 H13 120.5
C14 C13 H13 120.5
C9 C14 C13 120.4(3)
C9 C14 H14 119.8
C13 C14 H14 119.8
C7 N1 C6 114.02(19)
C7 N2 C1 123.47(19)
C7 N2 H2 119.7
C1 N2 H2 116.8
C7 S1 C8 101.70(11)
C5 C4' C3 107.0(7)
C5 C4' H4'1 110.3
C3 C4' H4'1 110.3
C5 C4' H4'2 110.3
C3 C4' H4'2 110.3
H4'1 C4' H4'2 108.6
C3 C4 C5 106.9(5)
C3 C4 H4A 110.3
C5 C4 H4A 110.3
C3 C4 H4B 110.3
C5 C4 H4B 110.3
H4A C4 H4B 108.6

loop_
_geom_bond_atom_site_label_1
_geom_bond_atom_site_label_2
_geom_bond_distance
C1 O1 1.245(3)
C1 N2 1.387(3)
C1 C2 1.413(3)
C2 C6 1.354(3)
C2 C3 1.498(3)
C3 C4 1.535(7)
C3 C4' 1.537(9)
C3 H3A 0.9700
C3 H3B 0.9700
C5 C6 1.496(3)
C5 C4' 1.533(9)
C5 C4 1.536(7)
C5 H5A 0.9700
C5 H5B 0.9700
C6 N1 1.374(3)
C7 N1 1.303(3)
C7 N2 1.356(3)
C7 S1 1.750(2)
C8 C9 1.506(3)
C8 S1 1.808(2)
C8 H8A 0.9700
C8 H8B 0.9700
C9 C10 1.368(3)
C9 C14 1.381(3)
C10 C11 1.367(3)
C10 H10 0.9300
C11 C12 1.349(4)
C11 H11 0.9300
C12 C13 1.350(4)
C12 F1 1.362(3)
C13 C14 1.381(3)
C13 H13 0.9300
C14 H14 0.9300
N2 H2 0.8852
C4' H4'1 0.9700
C4' H4'2 0.9700
C4 H4A 0.9700
C4 H4B 0.9700

loop_
_geom_hbond_atom_site_label_D
_geom_hbond_atom_site_label_H
_geom_hbond_atom_site_label_A
_geom_hbond_site_symmetry_A
_geom_hbond_distance_DH
_geom_hbond_distance_HA
_geom_hbond_distance_DA
_geom_hbond_angle_DHA
C10 H10 O1 0.93 2.55 3.381(3) 148.9 7_556
N2 H2 O1 7_566 0.89 1.87 2.753(2) 178.3

loop_
_geom_torsion_atom_site_label_1
_geom_torsion_atom_site_label_2
_geom_torsion_atom_site_label_3
_geom_torsion_atom_site_label_4
_geom_torsion
O1 C1 C2 C6 178.9(2)
N2 C1 C2 C6 -0.9(3)
O1 C1 C2 C3 -0.5(4)
N2 C1 C2 C3 179.7(2)
C6 C2 C3 C4 -13.1(9)
C1 C2 C3 C4 166.3(9)
C6 C2 C3 C4' 8.3(14)
C1 C2 C3 C4' -172.2(13)
C1 C2 C6 N1 0.6(4)
C3 C2 C6 N1 -179.9(2)
C1 C2 C6 C5 180.0(2)
C3 C2 C6 C5 -0.5(3)
C4' C5 C6 C2 -7.6(14)
C4 C5 C6 C2 13.9(9)
C4' C5 C6 N1 171.8(13)
C4 C5 C6 N1 -166.7(9)
S1 C8 C9 C10 -98.4(2)
S1 C8 C9 C14 81.3(3)
C14 C9 C10 C11 1.4(4)
C8 C9 C10 C11 -178.8(3)
C9 C10 C11 C12 -1.2(5)
C10 C11 C12 C13 0.5(5)
C10 C11 C12 F1 179.4(3)
C11 C12 C13 C14 0.0(5)
F1 C12 C13 C14 -178.9(3)
C10 C9 C14 C13 -0.9(4)
C8 C9 C14 C13 179.4(2)
C12 C13 C14 C9 0.2(4)
N2 C7 N1 C6 -0.4(3)
S1 C7 N1 C6 179.58(16)
C2 C6 N1 C7 0.0(3)
C5 C6 N1 C7 -179.3(2)
N1 C7 N2 C1 0.1(3)
S1 C7 N2 C1 -179.88(16)
O1 C1 N2 C7 -179.2(2)
C2 C1 N2 C7 0.5(3)
N1 C7 S1 C8 0.7(2)
N2 C7 S1 C8 -179.36(16)
C9 C8 S1 C7 163.62(17)
C6 C5 C4' C3 12(2)
C4 C5 C4' C3 -75.4(16)
C2 C3 C4' C5 -13(2)
C4 C3 C4' C5 75.8(16)
C2 C3 C4 C5 21.2(14)
C4' C3 C4 C5 -75.3(17)
C6 C5 C4 C3 -21.6(14)
C4' C5 C4 C3 75.6(17)
